data_4307035
loop_
_publ_author_name
'Sota Shibahara'
'Hiroshi Kitagawa'
'Yoshiki Ozawa'
'Koshiro Toriumi'
'Takashi Kubo'
'Kazuhiro Nakasuji'

_publ_contact_author_address
;
Department of Chemistry, Graduate School of Science, Kyushu University 
Higasi-ku, Hakozaki 6-10-1, Fukuoka, Fukuoka, 812-8581, Japan
;
_publ_contact_author_email ' sota-s.scc@mbox.nc.kyushu-u.ac.jp '
_publ_contact_author_fax ' +81 92 642 2319 '
_publ_contact_author_name ' Sota Shibahara'
_publ_contact_author_phone ' +81 92 642 2319 '
_publ_section_title
;
Syntheses and Unusual Segregated-Alternated Hybrid Stacking Structure of
Hydrogen-Bonded Charge-Transfer Complexes Composed of
Bis[2,3-pyridinedithiolate]metal Complexes
;
_journal_name_full 'Inorganic Chemistry'
_journal_page_first 1162
_journal_page_last 1170
_journal_paper_doi 10.1021/ic0615269
_journal_volume 46
_journal_year 2007
_chemical_formula_moiety 'C42 H78 N4 Pd S4 '
_chemical_formula_sum 'C42 H78 N4 Pd S4'
_chemical_formula_weight 873.75
_space_group_IT_number 14
_symmetry_cell_setting monoclinic
_symmetry_Int_Tables_number 14
_symmetry_space_group_name_Hall '-P 2ybc'
_symmetry_space_group_name_H-M 'P 1 21/c 1'
_cell_angle_alpha 90
_cell_angle_beta 95.846(8)
_cell_angle_gamma 90
_cell_formula_units_Z 2
_cell_length_a 9.432(1)
_cell_length_b 14.584(2)
_cell_length_c 16.973(3)
_cell_measurement_reflns_used 4550
_cell_measurement_temperature 200.1
_cell_measurement_theta_max 27.5
_cell_measurement_theta_min 3.0
_cell_volume 2322.6(6)
_computing_cell_refinement CrystalClear
_computing_data_collection CrystalClear
_computing_data_reduction CrystalStructure
_computing_publication_material 'CrystalStructure Ver. 3.10'
_computing_structure_refinement CRYSTALS
_computing_structure_solution SHELXS97
_diffrn_detector_area_resol_mean 14.63
_diffrn_measured_fraction_theta_full 0.9946
_diffrn_measured_fraction_theta_max 0.9946
_diffrn_measurement_device_type 'Rigaku Mercury'
_diffrn_measurement_method \w
_diffrn_radiation_type 'Mo K\a'
_diffrn_radiation_wavelength 0.7107
_diffrn_reflns_av_R_equivalents 0.053
_diffrn_reflns_limit_h_max 12
_diffrn_reflns_limit_h_min -12
_diffrn_reflns_limit_k_max 18
_diffrn_reflns_limit_k_min -18
_diffrn_reflns_limit_l_max 21
_diffrn_reflns_limit_l_min -22
_diffrn_reflns_number 23496
_diffrn_reflns_theta_full 27.48
_diffrn_reflns_theta_max 27.48
_exptl_absorpt_coefficient_mu 0.611
_exptl_absorpt_correction_T_max 0.885
_exptl_absorpt_correction_T_min 1.000
_exptl_absorpt_correction_type multi-scan
_exptl_absorpt_process_details 'Jacobson, R. (1998) Private communication'
_exptl_crystal_colour orange
_exptl_crystal_density_diffrn 1.249
_exptl_crystal_density_method 'not measured'
_exptl_crystal_description platelet
_exptl_crystal_F_000 936.00
_exptl_crystal_size_max 0.20
_exptl_crystal_size_mid 0.20
_exptl_crystal_size_min 0.20
_refine_diff_density_max 0.34
_refine_diff_density_min -0.29
_refine_ls_extinction_method none
_refine_ls_goodness_of_fit_ref 1.069
_refine_ls_hydrogen_treatment mixed
_refine_ls_number_parameters 280
_refine_ls_number_reflns 3282
_refine_ls_R_factor_gt 0.0270
_refine_ls_shift/su_max 0.0000
_refine_ls_structure_factor_coef F
_refine_ls_weighting_details 'w = 1/\s^2^(Fo)'
_refine_ls_weighting_scheme sigma
_refine_ls_wR_factor_ref 0.0240
_reflns_number_gt 3282
_reflns_number_total 5296
_reflns_threshold_expression F^2^>2.0\s(F^2^)
_cod_data_source_file ic0615269si20060812_022136_7.cif
_cod_data_source_block '[Pd(pydt)2]2(BuN4)'
_cod_original_cell_volume 2322.5(6)
_cod_original_formula_sum 'C42 H78 N4 Pd S4 '
_cod_database_code 4307035

loop_
_symmetry_equiv_pos_as_xyz
x,y,z
-x,-y,-z
-x,y+1/2,-z+1/2
x,-y+1/2,z+1/2

loop_
_atom_site_label
_atom_site_type_symbol
_atom_site_fract_x
_atom_site_fract_y
_atom_site_fract_z
_atom_site_U_iso_or_equiv
_atom_site_adp_type
_atom_site_occupancy
_atom_site_symmetry_multiplicity
_atom_site_calc_flag
_atom_site_refinement_flags
_atom_site_disorder_assembly
_atom_site_disorder_group
Pd1 Pd 0.0000 0.5000 0.5000 0.02099(7) Uani 1.00 1 d . . .
S2 S 0.01789(7) 0.37375(4) 0.58194(4) 0.0303(2) Uani 1.00 1 d . . .
S3 S 0.23998(6) 0.49203(5) 0.49095(3) 0.0273(2) Uani 1.00 1 d . . .
N1 N 0.0397(2) 0.83632(13) 0.21825(11) 0.0259(6) Uani 1.00 1 d . . .
N2 N 0.2439(3) 0.2848(2) 0.64741(13) 0.0414(8) Uani 1.00 1 d . . .
C1 C 0.2989(3) 0.4069(2) 0.55892(13) 0.0253(7) Uani 1.00 1 d . . .
C2 C 0.2017(3) 0.3532(2) 0.59755(13) 0.0280(7) Uani 1.00 1 d . . .
C3 C 0.3837(4) 0.2700(2) 0.6614(2) 0.0479(11) Uani 1.00 1 d . . .
C4 C 0.4846(4) 0.3196(2) 0.6288(2) 0.0425(10) Uani 1.00 1 d . . .
C5 C 0.4418(3) 0.3885(2) 0.5764(2) 0.0327(8) Uani 1.00 1 d . . .
C6 C 0.1516(3) 0.8476(2) 0.1605(1) 0.0309(8) Uani 1.00 1 d . . .
C7 C 0.2510(3) 0.7664(2) 0.1555(2) 0.0350(9) Uani 1.00 1 d . . .
C8 C 0.3623(3) 0.7862(2) 0.0986(2) 0.0406(9) Uani 1.00 1 d . . .
C9 C 0.4712(3) 0.8561(2) 0.1292(2) 0.0511(10) Uani 1.00 1 d . . .
C10 C 0.1059(3) 0.8217(2) 0.30209(13) 0.0316(8) Uani 1.00 1 d . . .
C11 C 0.2102(3) 0.8944(2) 0.3341(2) 0.0435(9) Uani 1.00 1 d . . .
C12 C -0.0525(3) 0.7527(2) 0.1980(1) 0.0295(7) Uani 1.00 1 d . . .
C13 C -0.0498(3) 0.9232(2) 0.2115(1) 0.0293(8) Uani 1.00 1 d . . .
C14 C -0.1666(3) 0.9297(2) 0.2660(2) 0.0404(9) Uani 1.00 1 d . . .
C15 C -0.2545(3) 1.0146(2) 0.2506(2) 0.0473(9) Uani 1.00 1 d . . .
C16 C -0.3740(3) 1.0232(2) 0.3034(2) 0.0548(11) Uani 1.00 1 d . . .
C17 C -0.1326(3) 0.7500(2) 0.1161(1) 0.0358(8) Uani 1.00 1 d . . .
C18 C -0.2189(3) 0.6629(2) 0.1068(2) 0.0558(11) Uani 1.00 1 d . . .
C19 C -0.2987(4) 0.6527(2) 0.0253(2) 0.0677(12) Uani 1.00 1 d . . .
C20 C 0.2520(4) 0.8812(2) 0.4223(2) 0.0605(11) Uani 1.00 1 d . . .
C21 C 0.1338(4) 0.8983(2) 0.4725(2) 0.077(1) Uani 1.00 1 d . . .
H1 H 0.501(3) 0.421(2) 0.5551(13) 0.031(8) Uiso 1.00 1 c . . .
H2 H 0.576(3) 0.310(2) 0.6393(13) 0.031(8) Uiso 1.00 1 c . . .
H3 H 0.0068(3) 0.7000(2) 0.2029(1) 0.0357(12) Uiso 1.00 1 c . . .
H4 H -0.1208(3) 0.7494(2) 0.2353(1) 0.0357(12) Uiso 1.00 1 c . . .
H5 H -0.1948(3) 0.8013(2) 0.1097(1) 0.0428(13) Uiso 1.00 1 c . . .
H6 H -0.0669(3) 0.7521(2) 0.0772(1) 0.0427(13) Uiso 1.00 1 c . . .
H7 H -0.1558(3) 0.6124(2) 0.1160(2) 0.065(2) Uiso 1.00 1 c . . .
H8 H -0.2859(3) 0.6625(2) 0.1450(2) 0.065(2) Uiso 1.00 1 c . . .
H9 H -0.3619(4) 0.7032(2) 0.0161(2) 0.080(2) Uiso 1.00 1 c . . .
H10 H -0.2318(4) 0.6529(2) -0.0129(2) 0.079(2) Uiso 1.00 1 c . . .
H11 H -0.3515(4) 0.5972(2) 0.0213(2) 0.080(2) Uiso 1.00 1 c . . .
H12 H 0.0121(3) 0.9739(2) 0.2229(1) 0.0352(12) Uiso 1.00 1 c . . .
H13 H -0.0932(3) 0.9278(2) 0.1587(1) 0.0353(12) Uiso 1.00 1 c . . .
H14 H -0.2268(3) 0.8776(2) 0.2576(2) 0.0495(13) Uiso 1.00 1 c . . .
H15 H -0.1250(3) 0.9304(2) 0.3193(2) 0.0495(13) Uiso 1.00 1 c . . .
H16 H -0.1936(3) 1.0662(2) 0.2596(2) 0.058(1) Uiso 1.00 1 c . . .
H17 H -0.2937(3) 1.0139(2) 0.1968(2) 0.058(1) Uiso 1.00 1 c . . .
H18 H -0.3354(3) 1.0242(2) 0.3573(2) 0.067(2) Uiso 1.00 1 c . . .
H19 H -0.4265(3) 1.0779(2) 0.2914(2) 0.067(2) Uiso 1.00 1 c . . .
H20 H -0.4354(3) 0.9718(2) 0.2945(2) 0.067(2) Uiso 1.00 1 c . . .
H21 H 0.0315(3) 0.8197(2) 0.33585(13) 0.0376(12) Uiso 1.00 1 c . . .
H22 H 0.1550(3) 0.7647(2) 0.30455(13) 0.0375(12) Uiso 1.00 1 c . . .
H23 H 0.2923(3) 0.8914(2) 0.3061(2) 0.0522(13) Uiso 1.00 1 c . . .
H24 H 0.1662(3) 0.9527(2) 0.3258(2) 0.0519(13) Uiso 1.00 1 c . . .
H25 H 0.2836(4) 0.8198(2) 0.4305(2) 0.071(2) Uiso 1.00 1 c . . .
H26 H 0.3274(4) 0.9221(2) 0.4393(2) 0.071(2) Uiso 1.00 1 c . . .
H27 H 0.1018(4) 0.9597(2) 0.4649(2) 0.093(2) Uiso 1.00 1 c . . .
H28 H 0.0580(4) 0.8574(2) 0.4562(2) 0.093(2) Uiso 1.00 1 c . . .
H29 H 0.1643(4) 0.8886(2) 0.5269(2) 0.093(2) Uiso 1.00 1 c . . .
H30 H 0.1042(3) 0.8574(2) 0.1091(1) 0.0374(13) Uiso 1.00 1 c . . .
H31 H 0.2079(3) 0.8998(2) 0.1761(1) 0.0374(13) Uiso 1.00 1 c . . .
H32 H 0.2986(3) 0.7556(2) 0.2068(2) 0.0424(13) Uiso 1.00 1 c . . .
H33 H 0.1963(3) 0.7140(2) 0.1387(2) 0.0425(13) Uiso 1.00 1 c . . .
H34 H 0.4114(3) 0.7311(2) 0.0888(2) 0.0496(13) Uiso 1.00 1 c . . .
H35 H 0.3140(3) 0.8081(2) 0.0504(2) 0.0495(13) Uiso 1.00 1 c . . .
H36 H 0.5204(3) 0.8345(2) 0.1772(2) 0.061(1) Uiso 1.00 1 c . . .
H37 H 0.5375(3) 0.8672(2) 0.0917(2) 0.061(1) Uiso 1.00 1 c . . .
H38 H 0.4228(3) 0.9114(2) 0.1390(2) 0.061(2) Uiso 1.00 1 c . . .
H39 H 0.406(3) 0.224(2) 0.694(2) 0.050(9) Uiso 1.00 1 c . . .

loop_
_atom_site_aniso_label
_atom_site_aniso_U_11
_atom_site_aniso_U_22
_atom_site_aniso_U_33
_atom_site_aniso_U_12
_atom_site_aniso_U_13
_atom_site_aniso_U_23
Pd1 0.0216(1) 0.02003(13) 0.02227(13) -0.0030(2) 0.00663(10) -0.0014(2)
S2 0.0272(4) 0.0278(4) 0.0378(4) -0.0003(3) 0.0131(3) 0.0086(3)
S3 0.0221(3) 0.0288(4) 0.0322(3) -0.0029(4) 0.0083(3) 0.0057(4)
N1 0.0286(13) 0.0238(12) 0.0255(11) 0.0014(10) 0.0042(9) 0.0061(9)
N2 0.037(2) 0.046(2) 0.042(2) 0.0083(13) 0.0094(12) 0.0208(12)
C1 0.024(2) 0.028(1) 0.0248(13) -0.0001(12) 0.0041(11) -0.0036(11)
C2 0.031(2) 0.028(2) 0.026(1) 0.0010(12) 0.0081(12) 0.0023(12)
C3 0.046(2) 0.054(2) 0.044(2) 0.012(2) 0.006(2) 0.024(2)
C4 0.029(2) 0.054(2) 0.043(2) 0.006(2) -0.000(2) 0.004(2)
C5 0.026(2) 0.036(2) 0.036(2) -0.005(1) 0.0050(13) 0.001(1)
C6 0.032(2) 0.031(2) 0.031(1) -0.0017(13) 0.0088(12) 0.0089(12)
C7 0.035(2) 0.032(2) 0.040(2) 0.004(1) 0.011(1) 0.005(1)
C8 0.039(2) 0.044(2) 0.042(2) 0.008(2) 0.016(1) 0.002(1)
C9 0.038(2) 0.073(2) 0.042(2) -0.004(2) 0.004(2) 0.012(2)
C10 0.036(2) 0.033(2) 0.0252(13) 0.0056(13) 0.0027(12) 0.0072(12)
C11 0.045(2) 0.047(2) 0.039(2) -0.004(2) 0.003(1) -0.002(2)
C12 0.033(2) 0.021(1) 0.036(2) -0.0003(12) 0.0095(12) 0.0047(12)
C13 0.032(2) 0.024(1) 0.031(2) 0.0028(12) 0.0026(12) 0.0039(12)
C14 0.037(2) 0.040(2) 0.046(2) 0.004(1) 0.014(1) 0.008(1)
C15 0.046(2) 0.039(2) 0.059(2) 0.009(2) 0.016(2) -0.002(2)
C16 0.047(2) 0.047(2) 0.072(2) 0.010(2) 0.016(2) -0.010(2)
C17 0.036(2) 0.034(2) 0.037(2) 0.000(1) 0.0028(13) 0.0026(13)
C18 0.068(3) 0.041(2) 0.055(2) -0.010(2) -0.013(2) -0.000(2)
C19 0.070(3) 0.051(2) 0.077(2) -0.010(2) -0.015(2) -0.012(2)
C20 0.071(3) 0.064(2) 0.043(2) 0.012(2) -0.014(2) -0.009(2)
C21 0.115(4) 0.080(3) 0.038(2) -0.001(3) 0.009(2) -0.007(2)

loop_
_atom_type_symbol
_atom_type_description
_atom_type_scat_dispersion_real
_atom_type_scat_dispersion_imag
_atom_type_scat_source
C C 0.003 0.002
;
International Tables for Crystallography
(1992, Vol. C, Tables 4.2.6.8 and 6.1.1.4)
;
H H 0.000 0.000
;
International Tables for Crystallography
(1992, Vol. C, Table 6.1.1.4)
;
N N 0.006 0.003
;
International Tables for Crystallography
(1992, Vol. C, Tables 4.2.6.8 and 6.1.1.4)
;
Pd Pd -0.999 1.007
;
International Tables for Crystallography
(1992, Vol. C, Tables 4.2.6.8 and 6.1.1.4)
;
S S 0.125 0.123
;
International Tables for Crystallography
(1992, Vol. C, Tables 4.2.6.8 and 6.1.1.4)
;

loop_
_geom_angle_atom_site_label_1
_geom_angle_site_symmetry_1
_geom_angle_atom_site_label_2
_geom_angle_site_symmetry_2
_geom_angle_atom_site_label_3
_geom_angle_site_symmetry_3
_geom_angle
_geom_angle_publ_flag
S2 . Pd1 . S3 . 89.30(3) yes
Pd1 . S2 . C2 . 103.81(8) yes
Pd1 . S3 . C1 . 104.03(8) yes
C6 . N1 . C10 . 112.02(19) yes
C6 . N1 . C12 . 111.12(18) yes
C10 . N1 . C12 . 105.82(17) yes
C6 . N1 . C13 . 106.16(17) yes
C10 . N1 . C13 . 111.21(18) yes
C12 . N1 . C13 . 110.60(18) yes
C2 . N2 . C3 . 117.2(2) yes
S3 . C1 . C2 . 121.40(19) yes
S3 . C1 . C5 . 121.3(2) yes
C2 . C1 . C5 . 117.3(2) yes
S2 . C2 . N2 . 116.61(19) yes
S2 . C2 . C1 . 120.82(19) yes
N2 . C2 . C1 . 122.6(2) yes
N2 . C3 . C4 . 124.3(3) yes
N2 . C3 . H39 . 113.5(17) no
C4 . C3 . H39 . 122.2(17) no
C3 . C4 . C5 . 118.8(3) yes
C3 . C4 . H2 . 123.1(16) no
C5 . C4 . H2 . 118.1(16) no
C1 . C5 . C4 . 119.9(3) yes
C1 . C5 . H1 . 118.5(16) no
C4 . C5 . H1 . 121.6(16) no
N1 . C6 . C7 . 115.16(19) yes
N1 . C6 . H30 . 108.4(3) no
C7 . C6 . H30 . 107.5(3) no
N1 . C6 . H31 . 108.2(3) no
C7 . C6 . H31 . 108.0(3) no
H30 . C6 . H31 . 109.5(3) no
C6 . C7 . C8 . 110.9(2) yes
C6 . C7 . H32 . 108.4(3) no
C8 . C7 . H32 . 108.7(3) no
C6 . C7 . H33 . 108.9(3) no
C8 . C7 . H33 . 110.4(3) no
H32 . C7 . H33 . 109.5(3) no
C7 . C8 . C9 . 113.6(2) yes
C7 . C8 . H34 . 109.3(3) no
C9 . C8 . H34 . 107.8(3) no
C7 . C8 . H35 . 108.0(3) no
C9 . C8 . H35 . 108.7(3) no
H34 . C8 . H35 . 109.5(4) no
C8 . C9 . H36 . 109.1(3) no
C8 . C9 . H37 . 111.0(3) no
H36 . C9 . H37 . 109.5(4) no
C8 . C9 . H38 . 108.2(3) no
H36 . C9 . H38 . 109.5(4) no
H37 . C9 . H38 . 109.5(4) no
N1 . C10 . C11 . 115.6(2) yes
N1 . C10 . H21 . 108.2(3) no
C11 . C10 . H21 . 107.4(3) no
N1 . C10 . H22 . 108.6(3) no
C11 . C10 . H22 . 107.6(3) no
H21 . C10 . H22 . 109.5(3) no
C10 . C11 . C20 . 111.1(2) yes
C10 . C11 . H23 . 108.8(3) no
C20 . C11 . H23 . 110.2(3) no
C10 . C11 . H24 . 108.5(3) no
C20 . C11 . H24 . 108.8(3) no
H23 . C11 . H24 . 109.5(4) no
N1 . C12 . C17 . 116.79(19) yes
N1 . C12 . H3 . 108.2(3) no
C17 . C12 . H3 . 107.1(3) no
N1 . C12 . H4 . 107.5(3) no
C17 . C12 . H4 . 107.7(3) no
H3 . C12 . H4 . 109.5(3) no
N1 . C13 . C14 . 116.14(19) yes
N1 . C13 . H12 . 107.9(3) no
C14 . C13 . H12 . 107.4(3) no
N1 . C13 . H13 . 108.2(3) no
C14 . C13 . H13 . 107.6(3) no
H12 . C13 . H13 . 109.5(3) no
C13 . C14 . C15 . 111.7(2) yes
C13 . C14 . H14 . 108.6(3) no
C15 . C14 . H14 . 108.9(3) no
C13 . C14 . H15 . 109.1(3) no
C15 . C14 . H15 . 109.0(3) no
H14 . C14 . H15 . 109.5(4) no
C14 . C15 . C16 . 113.4(2) yes
C14 . C15 . H16 . 108.2(3) no
C16 . C15 . H16 . 108.2(3) no
C14 . C15 . H17 . 108.3(3) no
C16 . C15 . H17 . 109.2(3) no
H16 . C15 . H17 . 109.5(4) no
C15 . C16 . H18 . 109.6(3) no
C15 . C16 . H19 . 110.2(3) no
H18 . C16 . H19 . 109.5(4) no
C15 . C16 . H20 . 108.6(3) no
H18 . C16 . H20 . 109.5(4) no
H19 . C16 . H20 . 109.5(4) no
C12 . C17 . C18 . 109.4(2) yes
C12 . C17 . H5 . 109.2(3) no
C18 . C17 . H5 . 109.3(3) no
C12 . C17 . H6 . 109.7(3) no
C18 . C17 . H6 . 109.7(3) no
H5 . C17 . H6 . 109.5(3) no
C17 . C18 . C19 . 113.0(2) yes
C17 . C18 . H7 . 108.2(3) no
C19 . C18 . H7 . 108.6(3) no
C17 . C18 . H8 . 108.8(3) no
C19 . C18 . H8 . 108.7(3) no
H7 . C18 . H8 . 109.5(4) no
C18 . C19 . H9 . 108.7(3) no
C18 . C19 . H10 . 108.8(3) no
H9 . C19 . H10 . 109.5(4) no
C18 . C19 . H11 . 110.9(3) no
H9 . C19 . H11 . 109.5(4) no
H10 . C19 . H11 . 109.5(4) no
C11 . C20 . C21 . 114.1(3) yes
C11 . C20 . H25 . 108.0(3) no
C21 . C20 . H25 . 108.4(3) no
C11 . C20 . H26 . 109.2(3) no
C21 . C20 . H26 . 107.6(3) no
H25 . C20 . H26 . 109.5(4) no
C20 . C21 . H27 . 109.0(4) no
C20 . C21 . H28 . 108.2(4) no
H27 . C21 . H28 . 109.5(4) no
C20 . C21 . H29 . 111.1(4) no
H27 . C21 . H29 . 109.5(4) no
H28 . C21 . H29 . 109.5(4) no

loop_
_geom_bond_atom_site_label_1
_geom_bond_site_symmetry_1
_geom_bond_atom_site_label_2
_geom_bond_site_symmetry_2
_geom_bond_distance
_geom_bond_publ_flag
Pd1 . S2 . 2.3032(7) yes
Pd1 . S3 . 2.2872(7) yes
S2 . C2 . 1.752(3) yes
S3 . C1 . 1.747(2) yes
N1 . C6 . 1.520(3) yes
N1 . C10 . 1.510(3) yes
N1 . C12 . 1.517(3) yes
N1 . C13 . 1.520(3) yes
N2 . C2 . 1.342(3) yes
N2 . C3 . 1.334(4) yes
C1 . C2 . 1.417(3) yes
C1 . C5 . 1.376(3) yes
C3 . C4 . 1.358(4) yes
C3 . H39 . 0.88(3) no
C4 . C5 . 1.375(4) yes
C4 . H2 . 0.87(2) no
C5 . H1 . 0.84(2) no
C6 . C7 . 1.518(3) yes
C6 . H30 . 0.950(5) no
C6 . H31 . 0.950(4) no
C7 . C8 . 1.525(3) yes
C7 . H32 . 0.950(5) no
C7 . H33 . 0.950(4) no
C8 . C9 . 1.502(3) yes
C8 . H34 . 0.950(4) no
C8 . H35 . 0.950(5) no
C9 . H36 . 0.950(5) no
C9 . H37 . 0.950(5) no
C9 . H38 . 0.950(4) no
C10 . C11 . 1.509(3) yes
C10 . H21 . 0.950(4) no
C10 . H22 . 0.950(4) no
C11 . C20 . 1.521(3) yes
C11 . H23 . 0.950(5) no
C11 . H24 . 0.950(4) no
C12 . C17 . 1.512(3) yes
C12 . H3 . 0.950(3) no
C12 . H4 . 0.950(4) no
C13 . C14 . 1.511(3) yes
C13 . H12 . 0.950(3) no
C13 . H13 . 0.950(4) no
C14 . C15 . 1.497(3) yes
C14 . H14 . 0.950(4) no
C14 . H15 . 0.950(5) no
C15 . C16 . 1.515(4) yes
C15 . H16 . 0.950(4) no
C15 . H17 . 0.950(5) no
C16 . H18 . 0.950(5) no
C16 . H19 . 0.950(4) no
C16 . H20 . 0.950(4) no
C17 . C18 . 1.509(3) yes
C17 . H5 . 0.950(4) no
C17 . H6 . 0.950(4) no
C18 . C19 . 1.512(4) yes
C18 . H7 . 0.950(4) no
C18 . H8 . 0.950(5) no
C19 . H9 . 0.950(5) no
C19 . H10 . 0.950(5) no
C19 . H11 . 0.950(4) no
C20 . C21 . 1.490(4) yes
C20 . H25 . 0.950(5) no
C20 . H26 . 0.950(5) no
C21 . H27 . 0.950(5) no
C21 . H28 . 0.950(5) no
C21 . H29 . 0.950(5) no
N1 . C13 . 1.520(3) yes
N1 . H13 . 2.029(3) no
C10 . C13 . 2.501(3) yes
C10 . H13 . 3.304(3) no
C11 . C13 . 3.079(4) yes
C12 . C13 . 2.497(3) yes
C12 . H13 . 2.657(3) no
C13 . C14 . 1.511(3) yes
C13 . C15 . 2.490(4) yes
C13 . C17 . 3.059(4) yes
C13 . H12 . 0.9500(1) no
C13 . H13 . 0.95002(15) no
C13 . H14 . 2.026(3) no
C13 . H15 . 2.031(3) no
C13 . H16 . 2.661(4) no
C13 . H17 . 2.643(4) no
C13 . H21 . 2.644(3) no
C13 . H31 . 2.586(3) no
C14 . H13 . 2.013(3) no
C15 . H13 . 2.613(4) no
C17 . H13 . 2.708(4) no
H12 . H13 . 1.55130(18) no
H13 . H14 . 2.318(3) no
H13 . H15 . 2.773(3) no
H13 . H16 . 2.870(4) no
H13 . H17 . 2.412(4) no
H13 . H21 . 3.492(3) no
H13 . H31 . 2.855(4) no
C13 . H16 . 2.661(4) no
C14 . C16 . 2.518(4) yes
C14 . H16 . 2.008(4) no
C15 . C16 . 1.515(4) yes
C15 . H16 . 0.9500(1) no
C16 . H14 . 2.694(4) no
C16 . H15 . 2.701(4) no
C16 . H16 . 2.024(4) no
C16 . H17 . 2.036(4) no
C16 . H18 . 0.94995(15) no
C16 . H19 . 0.95006(11) no
H12 . H16 . 2.493(4) no
H13 . H16 . 2.870(4) no
H14 . H16 . 2.768(4) no
H15 . H16 . 2.288(3) no
H16 . H17 . 1.55126(17) no
H16 . H18 . 2.316(4) no
H16 . H19 . 2.321(4) no
C20 . H25 . 0.95000(13) no
C21 . H25 . 2.005(4) no
H21 . H25 . 2.730(4) no
H22 . H25 . 2.482(4) no
H23 . H25 . 2.365(4) no
H24 . H25 . 2.781(4) no
H25 . H26 . 1.5513(2) no
H25 . H27 . 2.766(4) no
H25 . H28 . 2.281(4) no
H25 . H29 . 2.307(4) no
C18 . H3 . 2.604(4) no
C13 . H21 . 2.644(3) no
C21 . H23 . 3.329(4) no
H3 . H21 . 2.843(3) no
H13 . H21 . 3.492(3) no
H21 . H23 . 2.766(4) no
H21 . H31 . 3.521(3) no
H23 . H25 . 2.365(4) no
C14 . C15 . 1.497(3) yes
C14 . H5 . 3.236(4) no
C14 . H15 . 0.94998(15) no
C15 . H14 . 2.016(4) no
H5 . H14 . 2.790(4) no
H14 . H15 . 1.55127(17) no
C15 . H15 . 2.018(4) no
C16 . H19 . 0.95006(11) no
C19 . H6 . 2.695(4) no
H16 . H19 . 2.321(4) no
C11 . H28 . 2.693(4) no
C18 . H11 . 2.053(4) no
H8 . H11 . 2.330(4) no
C19 . H10 . 0.94997(12) no
H9 . H10 . 1.55132(17) no
C13 . H16 . 2.661(4) no
H13 . H16 . 2.870(4) no
C14 . C15 . 1.497(3) yes
C14 . H15 . 0.94998(15) no
C15 . H14 . 2.016(4) no
H14 . H15 . 1.55127(17) no
C16 . H17 . 2.036(4) no
H16 . H17 . 1.55126(17) no
C21 . H25 . 2.005(4) no
H21 . H25 . 2.730(4) no
H22 . H23 . 2.255(3) no
H24 . H25 . 2.781(4) no
Pd1 . S2 . 2.3032(7) yes
Pd1 . C2 . 3.210(2) yes
Pd1 . S3 . 2.2872(7) yes
Pd1 . S2 . 2.3032(7) yes
S2 . C1 . 2.761(3) yes
Pd1 . S3 . 2.2872(7) yes
S3 . C1 . 1.747(2) yes
S3 . H1 . 2.79(2) no
N1 . C6 . 1.520(3) yes
N1 . H6 . 2.785(3) no
Pd1 . C1 . 3.197(2) yes
N1 . C10 . 1.510(3) yes
N1 . C11 . 2.554(3) yes
N1 . C12 . 1.517(3) yes
N1 . C13 . 1.520(3) yes
N1 . C14 . 2.573(3) yes
N1 . C17 . 2.580(3) yes
C1 . H1 . 1.93(2) no
C10 . C11 . 1.509(3) yes
C10 . C12 . 2.414(3) yes
C10 . C13 . 2.501(3) yes
C10 . C14 . 3.024(4) yes
C10 . C21 . 3.087(4) yes
C10 . H12 . 2.698(3) no
C10 . H13 . 3.304(3) no
C10 . H14 . 3.255(4) no
C10 . H15 . 2.733(4) no
C10 . H21 . 0.95009(12) no
C10 . H31 . 2.686(3) no
C11 . C13 . 3.079(4) yes
C11 . C21 . 2.527(4) yes
C11 . H12 . 2.771(4) no
C11 . H15 . 3.189(4) no
C11 . H21 . 2.009(3) no
C11 . H31 . 2.680(3) no
C12 . C13 . 2.497(3) yes
C12 . C14 . 3.067(4) yes
C12 . C17 . 1.512(3) yes
C12 . C18 . 2.466(4) yes
C12 . H12 . 3.302(3) no
C12 . H13 . 2.657(3) no
C12 . H14 . 2.717(4) no
C12 . H15 . 3.422(4) no
C12 . H21 . 2.585(3) no
C12 . H31 . 3.310(3) no
C13 . C14 . 1.511(3) yes
C13 . C15 . 2.490(4) yes
C13 . C17 . 3.059(4) yes
C13 . H12 . 0.9500(1) no
C13 . H13 . 0.95002(15) no
C13 . H14 . 2.026(3) no
C13 . H15 . 2.031(3) no
C13 . H16 . 2.661(4) no
C13 . H17 . 2.643(4) no
C13 . H21 . 2.644(3) no
C13 . H31 . 2.586(3) no
C14 . C15 . 1.497(3) yes
C14 . C16 . 2.518(4) yes
C14 . H12 . 2.011(3) no
C14 . H13 . 2.013(3) no
C14 . H14 . 0.9501(1) no
C14 . H15 . 0.94998(15) no
C14 . H16 . 2.008(4) no
C14 . H17 . 2.009(4) no
C14 . H18 . 2.708(4) no
C14 . H19 . 3.328(4) no
C14 . H21 . 2.651(4) no
C15 . C16 . 1.515(4) yes
C15 . H12 . 2.672(4) no
C15 . H13 . 2.613(4) no
C15 . H14 . 2.016(4) no
C15 . H15 . 2.018(4) no
C15 . H16 . 0.9500(1) no
C15 . H17 . 0.94999(15) no
C15 . H18 . 2.040(4) no
C15 . H19 . 2.048(4) no
C16 . H14 . 2.694(4) no
C16 . H15 . 2.701(4) no
C16 . H16 . 2.024(4) no
C16 . H17 . 2.036(4) no
C16 . H18 . 0.94995(15) no
C16 . H19 . 0.95006(11) no
C17 . C18 . 1.509(3) yes
C17 . C19 . 2.520(4) yes
C17 . H10 . 2.694(4) no
C17 . H11 . 3.338(4) no
C17 . H13 . 2.708(4) no
C17 . H14 . 3.234(4) no
C18 . C19 . 1.512(4) yes
C18 . H10 . 2.028(4) no
C18 . H11 . 2.053(4) no
C19 . H10 . 0.94997(12) no
C19 . H11 . 0.95000(11) no
C10 . C13 . 2.501(3) yes
C10 . H13 . 3.304(3) no
C11 . C13 . 3.079(4) yes
C12 . C13 . 2.497(3) yes
C12 . H13 . 2.657(3) no
C13 . C14 . 1.511(3) yes
C13 . C15 . 2.490(4) yes
C13 . C17 . 3.059(4) yes
C13 . H13 . 0.95002(15) no
C14 . H13 . 2.013(3) no
C15 . H13 . 2.613(4) no
C17 . H13 . 2.708(4) no
C13 . H16 . 2.661(4) no
C14 . C16 . 2.518(4) yes
C14 . H16 . 2.008(4) no
C15 . C16 . 1.515(4) yes
C15 . H16 . 0.9500(1) no
C16 . H16 . 2.024(4) no
Pd1 . C2 . 3.210(2) yes
C1 . C2 . 1.417(3) yes
C2 . H1 . 3.14(2) no
C10 . C20 . 2.499(4) yes
C10 . C21 . 3.087(4) yes
C11 . C20 . 1.521(3) yes
C11 . C21 . 2.527(4) yes
C20 . C21 . 1.490(4) yes
C20 . H21 . 2.581(4) no
C21 . H15 . 3.412(4) no
C21 . H21 . 2.677(4) no
C1 . C5 . 1.376(3) yes
C5 . H1 . 0.84(2) no
C8 . H38 . 2.013(4) no
C6 . C10 . 2.513(3) yes
C10 . H26 . 3.308(4) no
C6 . C11 . 3.019(3) yes
C11 . H26 . 2.042(3) no
C12 . H5 . 2.034(3) no
C12 . H15 . 3.422(4) no
C14 . H17 . 2.009(4) no
C15 . H12 . 2.672(4) no
C17 . H5 . 0.9501(1) no
C17 . H14 . 3.234(4) no
C18 . C19 . 1.512(4) yes
C18 . H9 . 2.028(4) no
C18 . H10 . 2.028(4) no
C14 . H5 . 3.236(4) no
H5 . H14 . 2.790(4) no
H7 . H10 . 2.309(4) no
C19 . H8 . 2.027(4) no
H8 . H9 . 2.310(4) no
H8 . H10 . 2.782(4) no
C17 . H14 . 3.234(4) no
H14 . H17 . 2.298(3) no
H15 . H17 . 2.769(4) no
H15 . H27 . 3.128(4) no
H12 . H16 . 2.493(4) no
C6 . H21 . 3.315(3) no
H21 . H26 . 3.479(4) no
C6 . H22 . 2.724(3) no
H22 . H26 . 3.519(4) no
C11 . H32 . 3.135(4) no

loop_
_geom_contact_atom_site_label_1
_geom_contact_site_symmetry_1
_geom_contact_atom_site_label_2
_geom_contact_site_symmetry_2
_geom_contact_distance
_geom_contact_publ_flag
Pd1 . S2 . 2.3032(7) yes
Pd1 . S2 2_566 2.3032(7) yes
Pd1 . S3 . 2.2872(7) yes
Pd1 . S3 2_566 2.2872(7) yes
Pd1 . C1 . 3.197(2) yes
Pd1 . C1 2_566 3.197(2) yes
Pd1 . C2 . 3.210(2) yes
Pd1 . C2 2_566 3.210(2) yes
Pd1 . H13 3_545 3.101(2) no
Pd1 . H13 4_565 3.101(2) no
Pd1 . H30 3_545 2.890(2) no
Pd1 . H30 4_565 2.890(2) no
S2 . S3 . 3.2260(9) yes
S2 . S3 2_566 3.266(1) yes
S2 . N2 . 2.642(3) yes
S2 . C1 . 2.761(3) yes
S2 . C2 . 1.752(3) yes
S2 . H6 3_545 3.304(3) no
S2 . H12 4_565 3.269(2) no
S2 . H13 4_565 3.383(2) no
S2 . H21 2_566 3.202(3) no
S2 . H22 2_566 3.330(3) no
S2 . H28 2_566 3.493(4) no
S2 . H30 3_545 3.337(3) no
S3 . C1 . 1.747(2) yes
S3 . C2 . 2.764(2) yes
S3 . C5 . 2.729(3) yes
S3 . H1 . 2.79(2) no
S3 . H1 2_666 2.93(2) no
S3 . H5 3_545 3.270(3) no
S3 . H13 3_545 2.920(2) no
S3 . H17 3_545 3.292(3) no
S3 . H30 4_565 3.317(2) no
S3 . H31 4_565 3.557(2) no
S3 . H35 4_565 3.140(3) no
S3 . H37 3_645 3.207(3) no
S3 . H38 4_565 3.222(3) no
N1 . C6 . 1.520(3) yes
N1 . C7 . 2.565(3) yes
N1 . C10 . 1.510(3) yes
N1 . C11 . 2.554(3) yes
N1 . C12 . 1.517(3) yes
N1 . C13 . 1.520(3) yes
N1 . C14 . 2.573(3) yes
N1 . C17 . 2.580(3) yes
N1 . H3 . 2.025(3) no
N1 . H4 . 2.017(3) no
N1 . H5 . 2.777(3) no
N1 . H6 . 2.785(3) no
N1 . H12 . 2.026(3) no
N1 . H13 . 2.029(3) no
N1 . H14 . 2.732(3) no
N1 . H15 . 2.789(3) no
N1 . H21 . 2.020(3) no
N1 . H22 . 2.024(3) no
N1 . H23 . 2.796(3) no
N1 . H24 . 2.682(3) no
N1 . H30 . 2.031(3) no
N1 . H31 . 2.029(3) no
N1 . H32 . 2.736(3) no
N1 . H33 . 2.756(3) no
N2 . C1 . 2.420(3) yes
N2 . C2 . 1.342(3) yes
N2 . C3 . 1.334(4) yes
N2 . C4 . 2.380(4) yes
N2 . C5 . 2.772(4) yes
N2 . C12 2_566 3.378(3) yes
N2 . C14 2_566 3.563(3) yes
N2 . C19 3_545 3.589(4) yes
N2 . H2 . 3.17(2) no
N2 . H4 2_566 2.455(3) no
N2 . H8 2_566 3.589(4) no
N2 . H9 3_545 3.314(4) no
N2 . H10 3_545 2.978(4) no
N2 . H14 2_566 2.879(3) no
N2 . H15 2_566 3.399(4) no
N2 . H21 2_566 3.049(4) no
N2 . H39 . 1.87(3) no
C1 . C2 . 1.417(3) yes
C1 . C3 . 2.714(4) yes
C1 . C4 . 2.381(4) yes
C1 . C5 . 1.376(3) yes
C1 . H1 . 1.93(2) no
C1 . H2 . 3.16(2) no
C1 . H5 3_545 3.310(3) no
C1 . H9 3_545 3.309(4) no
C1 . H37 3_645 3.171(4) no
C1 . H38 4_565 3.148(4) no
C1 . H39 . 3.60(3) no
C2 . C3 . 2.284(4) yes
C2 . C4 . 2.712(4) yes
C2 . C5 . 2.386(4) yes
C2 . H1 . 3.14(2) no
C2 . H2 . 3.59(2) no
C2 . H4 2_566 3.363(3) no
C2 . H5 3_545 3.592(3) no
C2 . H6 3_545 3.438(3) no
C2 . H9 3_545 3.373(4) no
C2 . H10 3_545 3.280(4) no
C2 . H39 . 3.05(3) no
C3 . C4 . 1.358(4) yes
C3 . C5 . 2.352(4) yes
C3 . H1 . 3.12(2) no
C3 . H2 . 1.98(2) no
C3 . H4 2_566 3.192(4) no
C3 . H9 3_545 3.152(4) no
C3 . H10 3_545 3.253(4) no
C3 . H14 2_566 3.022(4) no
C3 . H19 4_665 3.492(4) no
C3 . H32 2_666 3.572(4) no
C3 . H36 2_666 3.184(4) no
C3 . H39 . 0.88(3) no
C4 . C5 . 1.375(4) yes
C4 . H1 . 1.95(2) no
C4 . H2 . 0.87(2) no
C4 . H9 3_545 3.112(4) no
C4 . H17 4_665 3.333(4) no
C4 . H19 4_665 3.176(4) no
C4 . H25 2_666 3.221(5) no
C4 . H32 2_666 3.466(4) no
C4 . H39 . 1.98(3) no
C5 . H1 . 0.84(2) no
C5 . H2 . 1.95(2) no
C5 . H9 3_545 3.177(4) no
C5 . H17 4_665 3.374(4) no
C5 . H35 3_645 3.511(4) no
C5 . H37 3_645 2.896(4) no
C5 . H38 4_565 3.116(4) no
C5 . H39 . 3.16(3) no
C6 . C7 . 1.518(3) yes
C6 . C8 . 2.506(3) yes
C6 . C9 . 3.117(4) yes
C6 . C10 . 2.513(3) yes
C6 . C11 . 3.019(3) yes
C6 . C12 . 2.505(3) yes
C6 . C13 . 2.431(3) yes
C6 . C17 . 3.060(4) yes
C6 . H3 . 2.686(3) no
C6 . H4 . 3.305(3) no
C6 . H5 . 3.361(4) no
C6 . H6 . 2.755(4) no
C6 . H12 . 2.555(3) no
C6 . H13 . 2.586(3) no
C6 . H21 . 3.315(3) no
C6 . H22 . 2.724(3) no
C6 . H23 . 2.757(4) no
C6 . H24 . 3.188(4) no
C6 . H30 . 0.950(5) no
C6 . H31 . 0.950(4) no
C6 . H32 . 2.029(3) no
C6 . H33 . 2.035(3) no
C6 . H34 . 3.314(3) no
C6 . H35 . 2.599(3) no
C6 . H36 . 3.467(4) no
C6 . H38 . 2.781(4) no
C7 . C8 . 1.525(3) yes
C7 . C9 . 2.533(4) yes
C7 . C10 . 3.066(3) yes
C7 . C12 . 3.029(4) yes
C7 . H3 . 2.696(4) no
C7 . H6 . 3.161(4) no
C7 . H16 3_545 3.325(4) no
C7 . H19 3_545 3.287(4) no
C7 . H22 . 2.772(3) no
C7 . H23 . 3.130(4) no
C7 . H29 4_564 3.191(4) no
C7 . H30 . 2.019(3) no
C7 . H31 . 2.024(3) no
C7 . H32 . 0.950(5) no
C7 . H33 . 0.950(4) no
C7 . H34 . 2.046(3) no
C7 . H35 . 2.030(3) no
C7 . H36 . 2.718(4) no
C7 . H37 . 3.352(4) no
C7 . H38 . 2.696(4) no
C8 . C9 . 1.502(3) yes
C8 . H9 1_655 3.307(4) no
C8 . H19 3_545 3.585(4) no
C8 . H25 4_564 3.263(4) no
C8 . H29 4_564 3.317(5) no
C8 . H30 . 2.669(4) no
C8 . H31 . 2.643(3) no
C8 . H32 . 2.038(3) no
C8 . H33 . 2.058(3) no
C8 . H34 . 0.950(4) no
C8 . H35 . 0.950(5) no
C8 . H36 . 2.024(4) no
C8 . H37 . 2.045(4) no
C8 . H38 . 2.013(4) no
C9 . H1 3_655 3.30(2) no
C9 . H1 4_564 3.51(2) no
C9 . H5 1_655 3.299(4) no
C9 . H9 1_655 3.428(4) no
C9 . H14 1_655 3.420(4) no
C9 . H17 1_655 3.318(4) no
C9 . H20 1_655 3.315(4) no
C9 . H30 . 3.444(4) no
C9 . H31 . 2.759(4) no
C9 . H32 . 2.641(4) no
C9 . H33 . 3.336(4) no
C9 . H34 . 2.008(4) no
C9 . H35 . 2.018(4) no
C9 . H36 . 0.950(5) no
C9 . H37 . 0.950(5) no
C9 . H38 . 0.950(4) no
C9 . H39 2_666 3.32(3) no
C10 . C11 . 1.509(3) yes
C10 . C12 . 2.414(3) yes
C10 . C13 . 2.501(3) yes
C10 . C14 . 3.024(4) yes
C10 . C20 . 2.499(4) yes
C10 . C21 . 3.087(4) yes
C10 . H3 . 2.556(3) no
C10 . H4 . 2.543(4) no
C10 . H12 . 2.698(3) no
C10 . H13 . 3.304(3) no
C10 . H14 . 3.255(4) no
C10 . H15 . 2.733(4) no
C10 . H21 . 0.950(4) no
C10 . H22 . 0.950(4) no
C10 . H23 . 2.026(3) no
C10 . H24 . 2.022(3) no
C10 . H25 . 2.611(4) no
C10 . H26 . 3.308(4) no
C10 . H27 . 3.423(4) no
C10 . H28 . 2.749(4) no
C10 . H30 . 3.315(3) no
C10 . H31 . 2.686(3) no
C10 . H32 . 2.730(4) no
C10 . H33 . 3.372(4) no
C11 . C13 . 3.079(4) yes
C11 . C20 . 1.521(3) yes
C11 . C21 . 2.527(4) yes
C11 . H2 2_666 3.60(2) no
C11 . H7 3_555 3.343(4) no
C11 . H12 . 2.771(4) no
C11 . H15 . 3.189(4) no
C11 . H21 . 2.009(3) no
C11 . H22 . 2.011(3) no
C11 . H23 . 0.950(5) no
C11 . H24 . 0.950(4) no
C11 . H25 . 2.027(4) no
C11 . H26 . 2.042(3) no
C11 . H27 . 2.710(4) no
C11 . H28 . 2.693(4) no
C11 . H29 . 3.346(4) no
C11 . H31 . 2.680(3) no
C11 . H32 . 3.135(4) no
C12 . C13 . 2.497(3) yes
C12 . C14 . 3.067(4) yes
C12 . C17 . 1.512(3) yes
C12 . C18 . 2.466(4) yes
C12 . H3 . 0.950(3) no
C12 . H4 . 0.950(4) no
C12 . H5 . 2.034(3) no
C12 . H6 . 2.040(3) no
C12 . H7 . 2.608(4) no
C12 . H8 . 2.642(4) no
C12 . H12 . 3.302(3) no
C12 . H13 . 2.657(3) no
C12 . H14 . 2.717(4) no
C12 . H15 . 3.422(4) no
C12 . H21 . 2.585(3) no
C12 . H22 . 2.532(3) no
C12 . H30 . 2.692(3) no
C12 . H31 . 3.310(3) no
C12 . H32 . 3.300(4) no
C12 . H33 . 2.706(4) no
C13 . C14 . 1.511(3) yes
C13 . C15 . 2.490(4) yes
C13 . C17 . 3.059(4) yes
C13 . H3 . 3.305(3) no
C13 . H4 . 2.662(3) no
C13 . H5 . 2.745(4) no
C13 . H6 . 3.372(4) no
C13 . H12 . 0.950(3) no
C13 . H13 . 0.950(4) no
C13 . H14 . 2.026(3) no
C13 . H15 . 2.031(3) no
C13 . H16 . 2.661(4) no
C13 . H17 . 2.643(4) no
C13 . H21 . 2.644(3) no
C13 . H22 . 3.309(3) no
C13 . H23 . 3.485(4) no
C13 . H24 . 2.701(4) no
C13 . H30 . 2.563(3) no
C13 . H31 . 2.586(3) no
C14 . C15 . 1.497(3) yes
C14 . C16 . 2.518(4) yes
C14 . H4 . 2.723(4) no
C14 . H5 . 3.236(4) no
C14 . H12 . 2.011(3) no
C14 . H13 . 2.013(3) no
C14 . H14 . 0.950(4) no
C14 . H15 . 0.950(5) no
C14 . H16 . 2.008(4) no
C14 . H17 . 2.009(4) no
C14 . H18 . 2.708(4) no
C14 . H19 . 3.328(4) no
C14 . H20 . 2.699(4) no
C14 . H21 . 2.651(4) no
C14 . H24 . 3.217(4) no
C14 . H36 1_455 3.465(4) no
C14 . H39 2_566 3.29(3) no
C15 . C16 . 1.515(4) yes
C15 . H2 4_464 3.47(2) no
C15 . H12 . 2.672(4) no
C15 . H13 . 2.613(4) no
C15 . H14 . 2.016(4) no
C15 . H15 . 2.018(4) no
C15 . H16 . 0.950(4) no
C15 . H17 . 0.950(5) no
C15 . H18 . 2.040(4) no
C15 . H19 . 2.048(4) no
C15 . H20 . 2.029(4) no
C15 . H33 3_555 3.477(4) no
C15 . H36 1_455 3.523(4) no
C16 . H14 . 2.694(4) no
C16 . H15 . 2.701(4) no
C16 . H16 . 2.024(4) no
C16 . H17 . 2.036(4) no
C16 . H18 . 0.950(5) no
C16 . H19 . 0.950(4) no
C16 . H20 . 0.950(4) no
C16 . H29 2_576 3.565(4) no
C16 . H32 3_555 3.471(4) no
C16 . H33 3_555 3.345(4) no
C16 . H34 3_555 3.578(4) no
C16 . H36 1_455 3.566(4) no
C17 . C18 . 1.509(3) yes
C17 . C19 . 2.520(4) yes
C17 . H3 . 2.009(3) no
C17 . H4 . 2.015(3) no
C17 . H5 . 0.950(4) no
C17 . H6 . 0.950(4) no
C17 . H7 . 2.019(4) no
C17 . H8 . 2.026(4) no
C17 . H9 . 2.698(4) no
C17 . H10 . 2.694(4) no
C17 . H11 . 3.338(4) no
C17 . H13 . 2.708(4) no
C17 . H14 . 3.234(4) no
C17 . H30 . 2.740(4) no
C17 . H33 . 3.131(4) no
C17 . H37 1_455 3.538(4) no
C18 . C19 . 1.512(4) yes
C18 . H3 . 2.604(4) no
C18 . H4 . 2.608(4) no
C18 . H5 . 2.032(4) no
C18 . H6 . 2.037(4) no
C18 . H7 . 0.950(4) no
C18 . H8 . 0.950(5) no
C18 . H9 . 2.028(4) no
C18 . H10 . 2.028(4) no
C18 . H11 . 2.053(4) no
C18 . H24 3_545 3.292(4) no
C18 . H27 3_545 3.428(5) no
C19 . H5 . 2.724(4) no
C19 . H6 . 2.695(4) no
C19 . H7 . 2.027(4) no
C19 . H8 . 2.027(4) no
C19 . H9 . 0.950(5) no
C19 . H10 . 0.950(5) no
C19 . H11 . 0.950(4) no
C19 . H26 3_545 3.432(5) no
C19 . H27 3_545 3.367(5) no
C19 . H34 1_455 3.247(4) no
C20 . C21 . 1.490(4) yes
C20 . H2 2_666 3.44(2) no
C20 . H7 3_555 3.534(5) no
C20 . H11 3_555 3.396(5) no
C20 . H21 . 2.581(4) no
C20 . H22 . 2.711(4) no
C20 . H23 . 2.053(4) no
C20 . H24 . 2.037(4) no
C20 . H25 . 0.950(5) no
C20 . H26 . 0.950(5) no
C20 . H27 . 2.012(4) no
C20 . H28 . 2.002(4) no
C20 . H29 . 2.036(4) no
C20 . H34 4_565 3.474(4) no
C20 . H35 4_565 3.526(4) no
C21 . H6 4_565 3.499(4) no
C21 . H7 3_555 3.479(5) no
C21 . H10 4_565 3.562(5) no
C21 . H11 3_555 3.549(5) no
C21 . H15 . 3.412(4) no
C21 . H18 2_576 3.482(4) no
C21 . H21 . 2.677(4) no
C21 . H22 . 3.475(4) no
C21 . H23 . 3.329(4) no
C21 . H24 . 2.659(4) no
C21 . H25 . 2.005(4) no
C21 . H26 . 1.995(4) no
C21 . H27 . 0.950(5) no
C21 . H27 2_576 3.291(7) no
C21 . H28 . 0.950(5) no
C21 . H29 . 0.950(5) no
C21 . H33 4_565 3.263(4) no
